data_4127084
loop_
_publ_author_name
'Zhao, Sangen'
'Yang, Xiaoyan'
'Yang, Yi'
'Kuang, Xiaojun'
'Lu, Fengqi'
'Shan, Pai'
'Sun, Zhihua'
'Lin, Zheshuai'
'Hong, Maochun'
'Luo, Junhua'

_publ_section_title
;
 Non-Centrosymmetric RbNaMgP2O7 with Unprecedented Thermo-Induced
 Enhancement of Second Harmonic Generation.
;
_journal_name_full 'Journal of the American Chemical Society'
_journal_paper_doi 10.1021/jacs.7b12518
_journal_year 2018
_chemical_formula_sum 'Mg Na O7 P2 Rb'
_chemical_formula_weight 306.7059
_chemical_name_mineral RbNaMgP2O7
_space_group_IT_number 36
_symmetry_cell_setting orthorhombic
_symmetry_space_group_name_Hall 'C 2c -2c'
_symmetry_space_group_name_H-M 'C c m 21'
_cell_angle_alpha 90
_cell_angle_beta 90
_cell_angle_gamma 90
_cell_formula_units_Z 4
_cell_length_a 14.86732(11)
_cell_length_b 5.21106(5)
_cell_length_c 9.70206(10)
_cell_measurement_reflns_used 2328
_cell_measurement_temperature 723
_cell_measurement_theta_max 60
_cell_measurement_theta_min 2.5
_cell_volume 751.662(12)
_diffrn_ambient_temperature 723
_diffrn_measured_fraction_theta_full 1.000
_diffrn_measurement_device_type
'Panalytical X Pert PRO diffractometer with Cu-Ka radiation, equipped with an Anton Parr HTK 1200N high temperature attachment'
_diffrn_radiation_wavelength 1.5406
_diffrn_reflns_av_R_equivalents 0.1
_diffrn_reflns_number 10000
_exptl_crystal_description white
_cod_data_source_file ja7b12518_si_002.cif
_cod_data_source_block RbNaMgP2
_cod_original_cell_volume 751.663(12)
_cod_original_sg_symbol_H-M Ccm21
_cod_original_formula_sum MgNaO7P2Rb
_cod_database_code 4127084

loop_
_symmetry_equiv_pos_as_xyz
'x, y, z '
'-x, y, z+1/2 '
'x, -y, z '
'-x, -y, z+1/2 '
'x+1/2, y+1/2, z '
'-x+1/2, y+1/2, z+1/2 '
'x+1/2, -y+1/2, z '
'-x+1/2, -y+1/2, z+1/2 '

loop_
_atom_site_aniso_label
_atom_site_aniso_U_11
_atom_site_aniso_U_22
_atom_site_aniso_U_33
_atom_site_aniso_U_12
_atom_site_aniso_U_13
_atom_site_aniso_U_23
Rb1 0.073(2) 0.090(3) 0.098(3) 0 0 0

loop_
_atom_site_label
_atom_site_type_symbol
_atom_site_symmetry_multiplicity
_atom_site_fract_x
_atom_site_fract_y
_atom_site_fract_z
_atom_site_occupancy
_atom_site_B_iso_or_equiv
Rb1 Rb 4 0.59482(15) 0.5 0.8797(10) 1 0
Na1 Na 4 0.8577(6) 0.5 0.6908(10) 1 0
Mg1 Mg 4 0.6837(5) 0.5 0.4622(6) 1 0
P1 P 4 0.7217(4) 0 0.6564(8) 1 0
P2 P 4 0.5597(5) 0 0.4997(7) 1 0
O1 O 4 0.6130(7) 0 0.6437(17) 1 0
O2 O 8 0.7520(7) 0.7663(19) 0.5848(12) 1 0
O3 O 4 0.7358(7) 0 0.8060(14) 1 0
O4 O 4 0.4578(8) 0 0.5458(14) 1 0
O5 O 8 0.5896(5) 0.7672(17) 0.4264(8) 1 0

loop_
_geom_angle_atom_site_label_1
_geom_angle_atom_site_label_2
_geom_angle_atom_site_label_3
_geom_angle
O2 P1 O2 111.6

loop_
_geom_bond_atom_site_label_1
_geom_bond_atom_site_label_2
_geom_bond_distance
P1 O1 1.62
